data_4071488
loop_
_publ_author_name
'Chen, Chao'
'Fr\"ohlich, Roland'
'Kehr, Gerald'
'Erker, Gerhard'

_publ_section_title
;
 Structural Features of Lithio[3]ferrocenophane Systems Bearing
 Stabilizing Dimethylamino Substituents
;
_journal_issue 13
_journal_name_full Organometallics
_journal_page_first 3248
_journal_paper_doi 10.1021/om8001894
_journal_volume 27
_journal_year 2008
_chemical_formula_sum 'C16 H20 Fe Li N'
_chemical_formula_weight 289.12
_chemical_name_systematic
; 
 ? 
;
_space_group_IT_number 2
_symmetry_cell_setting triclinic
_symmetry_space_group_name_Hall '-P 1'
_symmetry_space_group_name_H-M 'P -1'
_atom_sites_solution_hydrogens geom
_atom_sites_solution_primary direct
_atom_sites_solution_secondary difmap
_audit_creation_method SHELXL-97
_cell_angle_alpha 106.946(1)
_cell_angle_beta 98.020(1)
_cell_angle_gamma 102.853(1)
_cell_formula_units_Z 2
_cell_length_a 7.5675(1)
_cell_length_b 9.2846(2)
_cell_length_c 10.4913(2)
_cell_measurement_reflns_used 1836
_cell_measurement_temperature 198(2)
_cell_measurement_theta_max 27.88
_cell_measurement_theta_min 0.41
_cell_volume 670.75(2)
_computing_cell_refinement 'Collect (Nonius B.V., 1998)'
_computing_data_collection 'Collect (Nonius B.V., 1998)'
_computing_data_reduction 'Denzo-SMN (Otwinowski & Minor, 1997)'
_computing_molecular_graphics 'XP (BrukerAXS, 2000) & SCHAKAL (Keller, 1997)'
_computing_publication_material 'SHELXL-97 (Sheldrick, 1997)'
_computing_structure_refinement 'SHELXL-97 (Sheldrick, 1997)'
_computing_structure_solution 'SHELXS-97 (Sheldrick, 1990)'
_diffrn_ambient_temperature 198(2)
_diffrn_measured_fraction_theta_full 0.971
_diffrn_measured_fraction_theta_max 0.971
_diffrn_measurement_device_type 'Nonius KappaCCD'
_diffrn_measurement_method '\w and \f scans'
_diffrn_radiation_monochromator graphite
_diffrn_radiation_source 'rotating anode Nonius FR591'
_diffrn_radiation_type MoK\a
_diffrn_radiation_wavelength 0.71073
_diffrn_reflns_av_R_equivalents 0.034
_diffrn_reflns_av_sigmaI/netI 0.0257
_diffrn_reflns_limit_h_max 9
_diffrn_reflns_limit_h_min -9
_diffrn_reflns_limit_k_max 12
_diffrn_reflns_limit_k_min -12
_diffrn_reflns_limit_l_max 13
_diffrn_reflns_limit_l_min -13
_diffrn_reflns_number 6967
_diffrn_reflns_theta_full 28.29
_diffrn_reflns_theta_max 28.29
_diffrn_reflns_theta_min 2.08
_exptl_absorpt_coefficient_mu 1.106
_exptl_absorpt_correction_T_max 0.7695
_exptl_absorpt_correction_T_min 0.5815
_exptl_absorpt_correction_type multi-scan
_exptl_absorpt_process_details 'Denzo (Otwinowski, Borek, Majewski & Minor, 2003)'
_exptl_crystal_colour orange
_exptl_crystal_density_diffrn 1.432
_exptl_crystal_density_method 'not measured'
_exptl_crystal_description needle
_exptl_crystal_F_000 304
_exptl_crystal_size_max 0.55
_exptl_crystal_size_mid 0.25
_exptl_crystal_size_min 0.25
_refine_diff_density_max 0.356
_refine_diff_density_min -0.448
_refine_diff_density_rms 0.051
_refine_ls_extinction_method none
_refine_ls_goodness_of_fit_ref 1.049
_refine_ls_hydrogen_treatment riding
_refine_ls_matrix_type full
_refine_ls_number_parameters 175
_refine_ls_number_reflns 3227
_refine_ls_number_restraints 0
_refine_ls_restrained_S_all 1.049
_refine_ls_R_factor_all 0.0279
_refine_ls_R_factor_gt 0.0260
_refine_ls_shift/su_max 0.001
_refine_ls_shift/su_mean 0.000
_refine_ls_structure_factor_coef Fsqd
_refine_ls_weighting_details 'calc w=1/[\s^2^(Fo^2^)+(0.0334P)^2^+0.3159P] where P=(Fo^2^+2Fc^2^)/3'
_refine_ls_weighting_scheme calc
_refine_ls_wR_factor_gt 0.0683
_refine_ls_wR_factor_ref 0.0696
_reflns_number_gt 3069
_reflns_number_total 3227
_reflns_threshold_expression >2sigma(I)
_cod_data_source_file om8001894-file001.cif
_cod_data_source_block erk4120
_cod_original_sg_symbol_H-M P-1
_cod_database_code 4071488

loop_
_symmetry_equiv_pos_as_xyz
'x, y, z'
'-x, -y, -z'

loop_
_atom_site_label
_atom_site_type_symbol
_atom_site_fract_x
_atom_site_fract_y
_atom_site_fract_z
_atom_site_U_iso_or_equiv
_atom_site_adp_type
_atom_site_occupancy
_atom_site_symmetry_multiplicity
_atom_site_calc_flag
_atom_site_refinement_flags
Fe Fe 0.73791(2) 0.69137(2) 0.766762(18) 0.01769(7) Uani 1 1 d .
C1 C 0.49952(18) 0.74817(17) 0.78397(15) 0.0230(3) Uani 1 1 d .
C2 C 0.46053(19) 0.59472(17) 0.68612(16) 0.0278(3) Uani 1 1 d .
H2 H 0.3988 0.5627 0.5930 0.033 Uiso 1 1 calc R
C3 C 0.5302(2) 0.49773(18) 0.75231(18) 0.0316(3) Uani 1 1 d .
H3 H 0.5250 0.3909 0.7103 0.038 Uiso 1 1 calc R
C4 C 0.6087(2) 0.58869(19) 0.89166(17) 0.0308(3) Uani 1 1 d .
H4 H 0.6655 0.5537 0.9591 0.037 Uiso 1 1 calc R
C5 C 0.5867(2) 0.74253(18) 0.91230(15) 0.0258(3) Uani 1 1 d .
H5 H 0.6236 0.8266 0.9967 0.031 Uiso 1 1 calc R
C6 C 0.46818(19) 0.89258(18) 0.75738(15) 0.0261(3) Uani 1 1 d .
H6 H 0.3751 0.9243 0.8105 0.031 Uiso 1 1 calc R
C7 C 0.3822(2) 0.8591(2) 0.60733(18) 0.0356(4) Uani 1 1 d .
H7A H 0.4614 0.8142 0.5500 0.053 Uiso 1 1 calc R
H7B H 0.3716 0.9570 0.5934 0.053 Uiso 1 1 calc R
H7C H 0.2585 0.7847 0.5825 0.053 Uiso 1 1 calc R
C8 C 0.6446(2) 1.03255(17) 0.81030(15) 0.0254(3) Uani 1 1 d .
H8A H 0.6962 1.0465 0.9066 0.030 Uiso 1 1 calc R
H8B H 0.6078 1.1282 0.8095 0.030 Uiso 1 1 calc R
C9 C 0.80097(18) 1.02022(15) 0.73036(14) 0.0210(3) Uani 1 1 d .
H9 H 0.7530 1.0153 0.6350 0.025 Uiso 1 1 calc R
C10 C 0.87291(17) 0.87869(15) 0.72434(13) 0.0183(2) Uani 1 1 d .
C11 C 0.8330(2) 0.73937(16) 0.60781(14) 0.0238(3) Uani 1 1 d .
H11 H 0.7609 0.7205 0.5199 0.029 Uiso 1 1 calc R
C12 C 0.9218(2) 0.63430(17) 0.64849(16) 0.0267(3) Uani 1 1 d .
H12 H 0.9175 0.5317 0.5935 0.032 Uiso 1 1 calc R
C13 C 1.01829(19) 0.71289(16) 0.78741(16) 0.0238(3) Uani 1 1 d .
H13 H 1.0904 0.6691 0.8391 0.029 Uiso 1 1 calc R
C14 C 0.99284(17) 0.86742(15) 0.83982(14) 0.0187(2) Uani 1 1 d .
N1 N 0.96375(17) 1.16295(13) 0.79657(13) 0.0239(2) Uani 1 1 d .
C15 C 1.0999(2) 1.1595(2) 0.70942(18) 0.0373(4) Uani 1 1 d .
H15A H 1.0432 1.1615 0.6203 0.056 Uiso 1 1 calc R
H15B H 1.1394 1.0637 0.6970 0.056 Uiso 1 1 calc R
H15C H 1.2080 1.2511 0.7528 0.056 Uiso 1 1 calc R
C16 C 0.9122(3) 1.31058(19) 0.8167(2) 0.0424(4) Uani 1 1 d .
H16A H 1.0250 1.3986 0.8466 0.064 Uiso 1 1 calc R
H16B H 0.8379 1.3238 0.8865 0.064 Uiso 1 1 calc R
H16C H 0.8395 1.3076 0.7306 0.064 Uiso 1 1 calc R
Li1 Li 1.0632(3) 1.1089(3) 0.9655(3) 0.0250(5) Uani 1 1 d .

loop_
_atom_site_aniso_label
_atom_site_aniso_U_11
_atom_site_aniso_U_22
_atom_site_aniso_U_33
_atom_site_aniso_U_23
_atom_site_aniso_U_13
_atom_site_aniso_U_12
Fe 0.01751(11) 0.01455(11) 0.01792(11) 0.00364(7) 0.00489(7) 0.00012(7)
C1 0.0166(6) 0.0263(7) 0.0245(7) 0.0074(5) 0.0063(5) 0.0030(5)
C2 0.0176(6) 0.0252(7) 0.0308(8) 0.0042(6) 0.0019(5) -0.0045(5)
C3 0.0256(7) 0.0204(7) 0.0442(9) 0.0102(6) 0.0098(6) -0.0031(6)
C4 0.0281(7) 0.0331(8) 0.0368(8) 0.0207(7) 0.0134(6) 0.0036(6)
C5 0.0239(6) 0.0312(7) 0.0234(7) 0.0099(6) 0.0112(5) 0.0053(6)
C6 0.0198(6) 0.0303(7) 0.0287(7) 0.0093(6) 0.0059(5) 0.0080(5)
C7 0.0250(7) 0.0444(9) 0.0357(9) 0.0162(7) -0.0009(6) 0.0070(7)
C8 0.0268(7) 0.0224(7) 0.0276(7) 0.0069(6) 0.0064(6) 0.0096(6)
C9 0.0230(6) 0.0189(6) 0.0196(6) 0.0081(5) 0.0016(5) 0.0029(5)
C10 0.0189(6) 0.0161(6) 0.0177(6) 0.0053(5) 0.0053(5) 0.0005(5)
C11 0.0275(7) 0.0222(6) 0.0177(6) 0.0043(5) 0.0090(5) -0.0003(5)
C12 0.0293(7) 0.0180(6) 0.0299(8) 0.0018(5) 0.0151(6) 0.0035(5)
C13 0.0196(6) 0.0192(6) 0.0328(8) 0.0082(6) 0.0089(5) 0.0045(5)
C14 0.0158(5) 0.0151(6) 0.0221(6) 0.0053(5) 0.0027(5) 0.0000(4)
N1 0.0280(6) 0.0153(5) 0.0264(6) 0.0096(5) 0.0020(5) 0.0008(4)
C15 0.0372(8) 0.0343(8) 0.0376(9) 0.0175(7) 0.0110(7) -0.0045(7)
C16 0.0470(10) 0.0183(7) 0.0589(12) 0.0166(7) -0.0007(8) 0.0061(7)
Li1 0.0304(12) 0.0194(11) 0.0212(11) 0.0070(9) 0.0029(9) 0.0007(9)

loop_
_atom_type_symbol
_atom_type_description
_atom_type_scat_dispersion_real
_atom_type_scat_dispersion_imag
_atom_type_scat_source
C C 0.0033 0.0016 'International Tables Vol C Tables 4.2.6.8 and 6.1.1.4'
H H 0.0000 0.0000 'International Tables Vol C Tables 4.2.6.8 and 6.1.1.4'
Li Li -0.0003 0.0001 'International Tables Vol C Tables 4.2.6.8 and 6.1.1.4'
N N 0.0061 0.0033 'International Tables Vol C Tables 4.2.6.8 and 6.1.1.4'
Fe Fe 0.3463 0.8444 'International Tables Vol C Tables 4.2.6.8 and 6.1.1.4'

loop_
_geom_angle_atom_site_label_1
_geom_angle_atom_site_label_2
_geom_angle_atom_site_label_3
_geom_angle
_geom_angle_site_symmetry_1
_geom_angle_site_symmetry_3
C1 Fe C10 98.39(6) . .
C1 Fe C11 111.23(6) . .
C10 Fe C11 41.58(5) . .
C1 Fe C2 41.43(6) . .
C10 Fe C2 119.34(6) . .
C11 Fe C2 102.25(6) . .
C1 Fe C5 41.51(6) . .
C10 Fe C5 114.24(6) . .
C11 Fe C5 147.75(6) . .
C2 Fe C5 68.79(6) . .
C1 Fe C12 149.05(6) . .
C10 Fe C12 69.26(6) . .
C11 Fe C12 41.02(6) . .
C2 Fe C12 118.99(6) . .
C5 Fe C12 169.44(6) . .
C1 Fe C3 69.58(6) . .
C10 Fe C3 159.34(6) . .
C11 Fe C3 125.70(6) . .
C2 Fe C3 40.85(6) . .
C5 Fe C3 68.34(6) . .
C12 Fe C3 112.19(6) . .
C1 Fe C13 160.42(6) . .
C10 Fe C13 67.78(5) . .
C11 Fe C13 68.21(6) . .
C2 Fe C13 157.53(6) . .
C5 Fe C13 130.10(6) . .
C12 Fe C13 40.66(6) . .
C3 Fe C13 127.66(6) . .
C1 Fe C4 69.72(6) . .
C10 Fe C4 152.42(6) . .
C11 Fe C4 165.65(6) . .
C2 Fe C4 68.57(7) . .
C5 Fe C4 40.82(6) . .
C12 Fe C4 132.84(6) . .
C3 Fe C4 40.31(7) . .
C13 Fe C4 116.00(6) . .
C1 Fe C14 119.96(5) . .
C10 Fe C14 41.24(5) . .
C11 Fe C14 70.14(5) . .
C2 Fe C14 157.38(6) . .
C5 Fe C14 105.79(6) . .
C12 Fe C14 69.85(6) . .
C3 Fe C14 159.42(6) . .
C13 Fe C14 40.59(5) . .
C4 Fe C14 122.53(6) . .
C1 Fe Li1 95.23(7) . 2_777
C10 Fe Li1 79.79(6) . 2_777
C11 Fe Li1 116.86(6) . 2_777
C2 Fe Li1 131.37(7) . 2_777
C5 Fe Li1 62.67(7) . 2_777
C12 Fe Li1 109.54(7) . 2_777
C3 Fe Li1 117.06(7) . 2_777
C13 Fe Li1 69.36(7) . 2_777
C4 Fe Li1 76.79(7) . 2_777
C14 Fe Li1 47.29(6) . 2_777
C2 C1 C5 107.09(13) . .
C2 C1 C6 127.10(13) . .
C5 C1 C6 125.68(13) . .
C2 C1 Fe 70.46(8) . .
C5 C1 Fe 70.62(8) . .
C6 C1 Fe 121.02(9) . .
C3 C2 C1 108.39(14) . .
C3 C2 Fe 70.41(8) . .
C1 C2 Fe 68.10(7) . .
C4 C3 C2 108.22(14) . .
C4 C3 Fe 69.95(8) . .
C2 C3 Fe 68.74(8) . .
C3 C4 C5 107.78(14) . .
C3 C4 Fe 69.74(9) . .
C5 C4 Fe 68.85(8) . .
C4 C5 C1 108.45(13) . .
C4 C5 Fe 70.33(8) . .
C1 C5 Fe 67.87(8) . .
C4 C5 Li1 95.26(11) . 2_777
C1 C5 Li1 123.56(11) . 2_777
Fe C5 Li1 73.86(7) . 2_777
C1 C6 C7 112.10(13) . .
C1 C6 C8 112.78(11) . .
C7 C6 C8 111.79(13) . .
C6 C8 C9 116.29(12) . .
N1 C9 C10 107.00(10) . .
N1 C9 C8 109.67(11) . .
C10 C9 C8 114.05(11) . .
N1 C9 Li1 48.65(8) . .
C10 C9 Li1 74.39(9) . .
C8 C9 Li1 91.75(10) . .
C11 C10 C14 110.79(12) . .
C11 C10 C9 125.93(12) . .
C14 C10 C9 123.28(11) . .
C11 C10 Fe 69.85(7) . .
C14 C10 Fe 72.80(7) . .
C9 C10 Fe 123.97(9) . .
C11 C10 Li1 158.82(11) . .
C14 C10 Li1 50.92(8) . .
C9 C10 Li1 73.33(9) . .
Fe C10 Li1 108.42(7) . .
C12 C11 C10 107.34(12) . .
C12 C11 Fe 70.06(8) . .
C10 C11 Fe 68.58(7) . .
C13 C12 C11 106.94(12) . .
C13 C12 Fe 70.24(8) . .
C11 C12 Fe 68.92(8) . .
C12 C13 C14 111.70(13) . .
C12 C13 Fe 69.10(8) . .
C14 C13 Fe 71.39(7) . .
C13 C14 C10 103.20(11) . .
C13 C14 Li1 106.50(11) . 2_777
C10 C14 Li1 126.32(11) . 2_777
C13 C14 Fe 68.02(7) . .
C10 C14 Fe 65.97(7) . .
Li1 C14 Fe 85.33(8) 2_777 .
C13 C14 Li1 156.76(12) . .
C10 C14 Li1 97.33(11) . .
Li1 C14 Li1 68.50(12) 2_777 .
Fe C14 Li1 131.74(9) . .
C15 N1 C16 108.01(13) . .
C15 N1 C9 108.88(12) . .
C16 N1 C9 113.03(12) . .
C15 N1 Li1 108.90(12) . .
C16 N1 Li1 119.15(13) . .
C9 N1 Li1 98.30(10) . .
N1 Li1 C14 137.03(14) . 2_777
N1 Li1 C14 89.22(10) . .
C14 Li1 C14 111.50(11) 2_777 .
N1 Li1 Li1 129.15(17) . 2_777
C14 Li1 Li1 56.56(11) 2_777 2_777
C14 Li1 Li1 54.93(10) . 2_777
N1 Li1 C5 115.23(11) . 2_777
C14 Li1 C5 87.76(10) 2_777 2_777
C14 Li1 C5 119.20(12) . 2_777
Li1 Li1 C5 113.78(15) 2_777 2_777
N1 Li1 C9 33.04(6) . .
C14 Li1 C9 125.04(12) 2_777 .
C14 Li1 C9 63.68(8) . .
Li1 Li1 C9 96.16(13) 2_777 .
C5 Li1 C9 145.10(11) 2_777 .
N1 Li1 C10 58.70(7) . .
C14 Li1 C10 126.94(11) 2_777 .
C14 Li1 C10 31.75(6) . .
Li1 Li1 C10 76.46(12) 2_777 .
C5 Li1 C10 137.14(11) 2_777 .
C9 Li1 C10 32.27(5) . .
N1 Li1 Fe 130.42(11) . 2_777
C14 Li1 Fe 47.38(6) 2_777 2_777
C14 Li1 Fe 139.61(11) . 2_777
Li1 Li1 Fe 95.02(13) 2_777 2_777
C5 Li1 Fe 43.46(5) 2_777 2_777
C9 Li1 Fe 155.01(11) . 2_777
C10 Li1 Fe 170.86(10) . 2_777

loop_
_geom_bond_atom_site_label_1
_geom_bond_atom_site_label_2
_geom_bond_distance
_geom_bond_site_symmetry_2
Fe C1 2.0059(13) .
Fe C10 2.0135(13) .
Fe C11 2.0305(14) .
Fe C2 2.0374(14) .
Fe C5 2.0428(14) .
Fe C12 2.0456(14) .
Fe C3 2.0597(15) .
Fe C13 2.0607(13) .
Fe C4 2.0625(15) .
Fe C14 2.1060(13) .
Fe Li1 2.853(2) 2_777
C1 C2 1.431(2) .
C1 C5 1.435(2) .
C1 C6 1.508(2) .
C2 C3 1.430(2) .
C3 C4 1.421(2) .
C4 C5 1.432(2) .
C5 Li1 2.638(3) 2_777
C6 C7 1.529(2) .
C6 C8 1.543(2) .
C8 C9 1.549(2) .
C9 N1 1.5014(17) .
C9 C10 1.5187(18) .
C9 Li1 2.725(3) .
C10 C11 1.4354(18) .
C10 C14 1.4532(18) .
C10 Li1 2.739(3) .
C11 C12 1.428(2) .
C12 C13 1.427(2) .
C13 C14 1.4459(18) .
C14 Li1 2.103(3) 2_777
C14 Li1 2.144(3) .
N1 C15 1.470(2) .
N1 C16 1.4721(19) .
N1 Li1 2.067(3) .
Li1 C14 2.103(3) 2_777
Li1 Li1 2.391(5) 2_777
Li1 C5 2.638(3) 2_777
Li1 Fe 2.853(2) 2_777

loop_
_geom_torsion_atom_site_label_1
_geom_torsion_atom_site_label_2
_geom_torsion_atom_site_label_3
_geom_torsion_atom_site_label_4
_geom_torsion
_geom_torsion_site_symmetry_1
_geom_torsion_site_symmetry_4
C10 Fe C1 C2 125.55(9) . .
C11 Fe C1 C2 84.48(10) . .
C5 Fe C1 C2 -117.09(12) . .
C12 Fe C1 C2 62.29(14) . .
C3 Fe C1 C2 -37.08(9) . .
C13 Fe C1 C2 168.96(16) . .
C4 Fe C1 C2 -80.20(10) . .
C14 Fe C1 C2 163.14(9) . .
Li1 Fe C1 C2 -154.04(10) 2_777 .
C10 Fe C1 C5 -117.37(9) . .
C11 Fe C1 C5 -158.44(8) . .
C2 Fe C1 C5 117.09(12) . .
C12 Fe C1 C5 179.38(10) . .
C3 Fe C1 C5 80.01(10) . .
C13 Fe C1 C5 -74.0(2) . .
C4 Fe C1 C5 36.88(9) . .
C14 Fe C1 C5 -79.78(10) . .
Li1 Fe C1 C5 -36.95(10) 2_777 .
C10 Fe C1 C6 3.30(12) . .
C11 Fe C1 C6 -37.77(13) . .
C2 Fe C1 C6 -122.25(15) . .
C5 Fe C1 C6 120.67(15) . .
C12 Fe C1 C6 -59.96(17) . .
C3 Fe C1 C6 -159.32(13) . .
C13 Fe C1 C6 46.7(2) . .
C4 Fe C1 C6 157.55(13) . .
C14 Fe C1 C6 40.89(13) . .
Li1 Fe C1 C6 83.72(12) 2_777 .
C5 C1 C2 C3 -2.45(16) . .
C6 C1 C2 C3 173.70(13) . .
Fe C1 C2 C3 59.04(10) . .
C5 C1 C2 Fe -61.49(9) . .
C6 C1 C2 Fe 114.66(14) . .
C1 Fe C2 C3 -120.26(13) . .
C10 Fe C2 C3 172.31(9) . .
C11 Fe C2 C3 131.43(10) . .
C5 Fe C2 C3 -81.00(10) . .
C12 Fe C2 C3 91.11(11) . .
C13 Fe C2 C3 69.40(19) . .
C4 Fe C2 C3 -37.03(10) . .
C14 Fe C2 C3 -161.06(13) . .
Li1 Fe C2 C3 -84.75(12) 2_777 .
C10 Fe C2 C1 -67.42(10) . .
C11 Fe C2 C1 -108.30(9) . .
C5 Fe C2 C1 39.26(9) . .
C12 Fe C2 C1 -148.63(9) . .
C3 Fe C2 C1 120.26(13) . .
C13 Fe C2 C1 -170.34(14) . .
C4 Fe C2 C1 83.23(10) . .
C14 Fe C2 C1 -40.80(19) . .
Li1 Fe C2 C1 35.51(13) 2_777 .
C1 C2 C3 C4 1.35(17) . .
Fe C2 C3 C4 58.97(10) . .
C1 C2 C3 Fe -57.62(10) . .
C1 Fe C3 C4 -82.37(10) . .
C10 Fe C3 C4 -139.25(16) . .
C11 Fe C3 C4 175.60(9) . .
C2 Fe C3 C4 -119.95(14) . .
C5 Fe C3 C4 -37.77(9) . .
C12 Fe C3 C4 130.86(10) . .
C13 Fe C3 C4 86.92(11) . .
C14 Fe C3 C4 39.3(2) . .
Li1 Fe C3 C4 2.99(12) 2_777 .
C1 Fe C3 C2 37.58(9) . .
C10 Fe C3 C2 -19.3(2) . .
C11 Fe C3 C2 -64.44(11) . .
C5 Fe C3 C2 82.19(10) . .
C12 Fe C3 C2 -109.19(10) . .
C13 Fe C3 C2 -153.13(9) . .
C4 Fe C3 C2 119.95(14) . .
C14 Fe C3 C2 159.21(14) . .
Li1 Fe C3 C2 122.94(10) 2_777 .
C2 C3 C4 C5 0.30(17) . .
Fe C3 C4 C5 58.52(10) . .
C2 C3 C4 Fe -58.22(10) . .
C1 Fe C4 C3 81.98(10) . .
C10 Fe C4 C3 150.17(12) . .
C11 Fe C4 C3 -14.5(3) . .
C2 Fe C4 C3 37.51(9) . .
C5 Fe C4 C3 119.45(13) . .
C12 Fe C4 C3 -72.74(12) . .
C13 Fe C4 C3 -118.42(10) . .
C14 Fe C4 C3 -164.70(9) . .
Li1 Fe C4 C3 -177.27(11) 2_777 .
C1 Fe C4 C5 -37.48(9) . .
C10 Fe C4 C5 30.71(17) . .
C11 Fe C4 C5 -134.0(2) . .
C2 Fe C4 C5 -81.95(10) . .
C12 Fe C4 C5 167.80(9) . .
C3 Fe C4 C5 -119.45(13) . .
C13 Fe C4 C5 122.13(9) . .
C14 Fe C4 C5 75.84(10) . .
Li1 Fe C4 C5 63.28(10) 2_777 .
C3 C4 C5 C1 -1.83(16) . .
Fe C4 C5 C1 57.25(9) . .
C3 C4 C5 Fe -59.07(10) . .
C3 C4 C5 Li1 -129.85(12) . 2_777
Fe C4 C5 Li1 -70.77(7) . 2_777
C2 C1 C5 C4 2.63(15) . .
C6 C1 C5 C4 -173.58(13) . .
Fe C1 C5 C4 -58.75(10) . .
C2 C1 C5 Fe 61.38(9) . .
C6 C1 C5 Fe -114.84(13) . .
C2 C1 C5 Li1 112.35(13) . 2_777
C6 C1 C5 Li1 -63.87(18) . 2_777
Fe C1 C5 Li1 50.96(11) . 2_777
C1 Fe C5 C4 120.55(13) . .
C10 Fe C5 C4 -164.97(9) . .
C11 Fe C5 C4 160.48(11) . .
C2 Fe C5 C4 81.35(10) . .
C12 Fe C5 C4 -57.7(3) . .
C3 Fe C5 C4 37.31(9) . .
C13 Fe C5 C4 -84.36(11) . .
C14 Fe C5 C4 -121.83(9) . .
Li1 Fe C5 C4 -101.82(11) 2_777 .
C10 Fe C5 C1 74.48(9) . .
C11 Fe C5 C1 39.94(15) . .
C2 Fe C5 C1 -39.20(9) . .
C12 Fe C5 C1 -178.3(3) . .
C3 Fe C5 C1 -83.24(9) . .
C13 Fe C5 C1 155.10(9) . .
C4 Fe C5 C1 -120.55(13) . .
C14 Fe C5 C1 117.62(8) . .
Li1 Fe C5 C1 137.64(11) 2_777 .
C1 Fe C5 Li1 -137.64(11) . 2_777
C10 Fe C5 Li1 -63.16(8) . 2_777
C11 Fe C5 Li1 -97.70(12) . 2_777
C2 Fe C5 Li1 -176.83(8) . 2_777
C12 Fe C5 Li1 44.1(3) . 2_777
C3 Fe C5 Li1 139.13(8) . 2_777
C13 Fe C5 Li1 17.46(9) . 2_777
C4 Fe C5 Li1 101.82(11) . 2_777
C14 Fe C5 Li1 -20.02(7) . 2_777
C2 C1 C6 C7 1.0(2) . .
C5 C1 C6 C7 176.52(13) . .
Fe C1 C6 C7 89.08(14) . .
C2 C1 C6 C8 -126.19(15) . .
C5 C1 C6 C8 49.28(19) . .
Fe C1 C6 C8 -38.16(16) . .
C1 C6 C8 C9 71.17(16) . .
C7 C6 C8 C9 -56.23(17) . .
C6 C8 C9 N1 -178.55(11) . .
C6 C8 C9 C10 -58.58(16) . .
C6 C8 C9 Li1 -132.25(12) . .
N1 C9 C10 C11 -133.49(13) . .
C8 C9 C10 C11 105.05(15) . .
Li1 C9 C10 C11 -170.11(14) . .
N1 C9 C10 C14 47.04(16) . .
C8 C9 C10 C14 -74.42(16) . .
Li1 C9 C10 C14 10.42(12) . .
N1 C9 C10 Fe 137.93(10) . .
C8 C9 C10 Fe 16.47(16) . .
Li1 C9 C10 Fe 101.31(10) . .
N1 C9 C10 Li1 36.62(10) . .
C8 C9 C10 Li1 -84.84(12) . .
C1 Fe C10 C11 -112.67(9) . .
C2 Fe C10 C11 -74.53(10) . .
C5 Fe C10 C11 -152.87(8) . .
C12 Fe C10 C11 37.92(9) . .
C3 Fe C10 C11 -60.17(19) . .
C13 Fe C10 C11 81.74(9) . .
C4 Fe C10 C11 -174.35(12) . .
C14 Fe C10 C11 120.63(11) . .
Li1 Fe C10 C11 153.48(10) 2_777 .
C1 Fe C10 C14 126.70(8) . .
C11 Fe C10 C14 -120.63(11) . .
C2 Fe C10 C14 164.84(8) . .
C5 Fe C10 C14 86.50(9) . .
C12 Fe C10 C14 -82.71(8) . .
C3 Fe C10 C14 179.20(15) . .
C13 Fe C10 C14 -38.89(8) . .
C4 Fe C10 C14 65.02(15) . .
Li1 Fe C10 C14 32.85(8) 2_777 .
C1 Fe C10 C9 7.76(12) . .
C11 Fe C10 C9 120.43(14) . .
C2 Fe C10 C9 45.90(13) . .
C5 Fe C10 C9 -32.44(12) . .
C12 Fe C10 C9 158.34(12) . .
C3 Fe C10 C9 60.3(2) . .
C13 Fe C10 C9 -157.84(12) . .
C4 Fe C10 C9 -53.92(18) . .
C14 Fe C10 C9 -118.94(14) . .
Li1 Fe C10 C9 -86.09(12) 2_777 .
C1 Fe C10 Li1 89.70(8) . .
C11 Fe C10 Li1 -157.62(12) . .
C2 Fe C10 Li1 127.85(8) . .
C5 Fe C10 Li1 49.51(9) . .
C12 Fe C10 Li1 -119.71(9) . .
C3 Fe C10 Li1 142.20(16) . .
C13 Fe C10 Li1 -75.89(8) . .
C4 Fe C10 Li1 28.03(16) . .
C14 Fe C10 Li1 -37.00(8) . .
Li1 Fe C10 Li1 -4.14(11) 2_777 .
C14 C10 C11 C12 1.97(15) . .
C9 C10 C11 C12 -177.55(12) . .
Fe C10 C11 C12 -59.58(9) . .
Li1 C10 C11 C12 29.5(3) . .
C14 C10 C11 Fe 61.55(9) . .
C9 C10 C11 Fe -117.98(13) . .
Li1 C10 C11 Fe 89.1(3) . .
C1 Fe C11 C12 -162.79(8) . .
C10 Fe C11 C12 118.88(12) . .
C2 Fe C11 C12 -120.41(9) . .
C5 Fe C11 C12 170.06(10) . .
C3 Fe C11 C12 -83.26(10) . .
C13 Fe C11 C12 38.27(8) . .
C4 Fe C11 C12 -71.7(3) . .
C14 Fe C11 C12 81.79(9) . .
Li1 Fe C11 C12 89.37(10) 2_777 .
C1 Fe C11 C10 78.33(9) . .
C2 Fe C11 C10 120.71(8) . .
C5 Fe C11 C10 51.18(14) . .
C12 Fe C11 C10 -118.88(12) . .
C3 Fe C11 C10 157.86(8) . .
C13 Fe C11 C10 -80.61(8) . .
C4 Fe C11 C10 169.4(2) . .
C14 Fe C11 C10 -37.09(8) . .
Li1 Fe C11 C10 -29.51(11) 2_777 .
C10 C11 C12 C13 -1.61(15) . .
Fe C11 C12 C13 -60.26(10) . .
C10 C11 C12 Fe 58.64(9) . .
C1 Fe C12 C13 150.48(11) . .
C10 Fe C12 C13 79.63(9) . .
C11 Fe C12 C13 118.05(12) . .
C2 Fe C12 C13 -167.47(8) . .
C5 Fe C12 C13 -31.8(3) . .
C3 Fe C12 C13 -122.53(9) . .
C4 Fe C12 C13 -80.67(11) . .
C14 Fe C12 C13 35.49(8) . .
Li1 Fe C12 C13 9.23(10) 2_777 .
C1 Fe C12 C11 32.43(15) . .
C10 Fe C12 C11 -38.42(8) . .
C2 Fe C12 C11 74.48(10) . .
C5 Fe C12 C11 -149.8(3) . .
C3 Fe C12 C11 119.42(9) . .
C13 Fe C12 C11 -118.05(12) . .
C4 Fe C12 C11 161.28(9) . .
C14 Fe C12 C11 -82.56(9) . .
Li1 Fe C12 C11 -108.81(9) 2_777 .
C11 C12 C13 C14 0.73(16) . .
Fe C12 C13 C14 -58.69(10) . .
C11 C12 C13 Fe 59.41(9) . .
C1 Fe C13 C12 -130.88(17) . .
C10 Fe C13 C12 -83.61(9) . .
C11 Fe C13 C12 -38.59(8) . .
C2 Fe C13 C12 29.77(19) . .
C5 Fe C13 C12 172.75(8) . .
C3 Fe C13 C12 80.43(11) . .
C4 Fe C13 C12 126.39(9) . .
C14 Fe C13 C12 -123.11(12) . .
Li1 Fe C13 C12 -170.70(10) 2_777 .
C1 Fe C13 C14 -7.8(2) . .
C10 Fe C13 C14 39.50(8) . .
C11 Fe C13 C14 84.51(9) . .
C2 Fe C13 C14 152.88(14) . .
C5 Fe C13 C14 -64.14(11) . .
C12 Fe C13 C14 123.11(12) . .
C3 Fe C13 C14 -156.46(9) . .
C4 Fe C13 C14 -110.50(9) . .
Li1 Fe C13 C14 -47.59(9) 2_777 .
C12 C13 C14 C10 0.45(15) . .
Fe C13 C14 C10 -56.93(8) . .
C12 C13 C14 Li1 135.19(12) . 2_777
Fe C13 C14 Li1 77.82(9) . 2_777
C12 C13 C14 Fe 57.37(10) . .
C12 C13 C14 Li1 -151.0(3) . .
Fe C13 C14 Li1 151.6(3) . .
C11 C10 C14 C13 -1.48(14) . .
C9 C10 C14 C13 178.07(12) . .
Fe C10 C14 C13 58.30(8) . .
Li1 C10 C14 C13 -169.04(14) . .
C11 C10 C14 Li1 -123.78(14) . 2_777
C9 C10 C14 Li1 55.76(18) . 2_777
Fe C10 C14 Li1 -64.00(12) . 2_777
Li1 C10 C14 Li1 68.66(15) . 2_777
C11 C10 C14 Fe -59.78(9) . .
C9 C10 C14 Fe 119.76(12) . .
Li1 C10 C14 Fe 132.66(9) . .
C11 C10 C14 Li1 167.57(11) . .
C9 C10 C14 Li1 -12.89(15) . .
Fe C10 C14 Li1 -132.66(9) . .
C1 Fe C14 C13 177.00(8) . .
C10 Fe C14 C13 -116.71(11) . .
C11 Fe C14 C13 -79.33(9) . .
C2 Fe C14 C13 -153.06(14) . .
C5 Fe C14 C13 134.34(9) . .
C12 Fe C14 C13 -35.55(9) . .
C3 Fe C14 C13 64.09(19) . .
C4 Fe C14 C13 93.14(10) . .
Li1 Fe C14 C13 109.89(11) 2_777 .
C1 Fe C14 C10 -66.28(9) . .
C11 Fe C14 C10 37.38(8) . .
C2 Fe C14 C10 -36.34(18) . .
C5 Fe C14 C10 -108.95(8) . .
C12 Fe C14 C10 81.17(9) . .
C3 Fe C14 C10 -179.20(15) . .
C13 Fe C14 C10 116.71(11) . .
C4 Fe C14 C10 -150.15(8) . .
Li1 Fe C14 C10 -133.40(11) 2_777 .
C1 Fe C14 Li1 67.12(10) . 2_777
C10 Fe C14 Li1 133.40(11) . 2_777
C11 Fe C14 Li1 170.78(9) . 2_777
C2 Fe C14 Li1 97.06(16) . 2_777
C5 Fe C14 Li1 24.45(9) . 2_777
C12 Fe C14 Li1 -145.43(9) . 2_777
C3 Fe C14 Li1 -45.80(19) . 2_777
C13 Fe C14 Li1 -109.89(11) . 2_777
C4 Fe C14 Li1 -16.75(10) . 2_777
C1 Fe C14 Li1 11.56(14) . .
C10 Fe C14 Li1 77.84(13) . .
C11 Fe C14 Li1 115.22(13) . .
C2 Fe C14 Li1 41.5(2) . .
C5 Fe C14 Li1 -31.11(13) . .
C12 Fe C14 Li1 159.01(14) . .
C3 Fe C14 Li1 -101.36(19) . .
C13 Fe C14 Li1 -165.45(16) . .
C4 Fe C14 Li1 -72.31(14) . .
Li1 Fe C14 Li1 -55.56(15) 2_777 .
C10 C9 N1 C15 63.39(14) . .
C8 C9 N1 C15 -172.43(12) . .
Li1 C9 N1 C15 113.32(14) . .
C10 C9 N1 C16 -176.58(13) . .
C8 C9 N1 C16 -52.41(16) . .
Li1 C9 N1 C16 -126.65(16) . .
C10 C9 N1 Li1 -49.93(13) . .
C8 C9 N1 Li1 74.25(13) . .
C15 N1 Li1 C14 162.75(17) . 2_777
C16 N1 Li1 C14 38.3(2) . 2_777
C9 N1 Li1 C14 -83.94(19) . 2_777
C15 N1 Li1 C14 -75.72(12) . .
C16 N1 Li1 C14 159.88(13) . .
C9 N1 Li1 C14 37.59(11) . .
C15 N1 Li1 Li1 -116.9(2) . 2_777
C16 N1 Li1 Li1 118.7(2) . 2_777
C9 N1 Li1 Li1 -3.6(2) . 2_777
C15 N1 Li1 C5 46.49(15) . 2_777
C16 N1 Li1 C5 -77.92(17) . 2_777
C9 N1 Li1 C5 159.79(11) . 2_777
C15 N1 Li1 C9 -113.31(13) . .
C16 N1 Li1 C9 122.29(16) . .
C15 N1 Li1 C10 -84.96(10) . .
C16 N1 Li1 C10 150.64(14) . .
C9 N1 Li1 C10 28.35(8) . .
C15 N1 Li1 Fe 95.75(16) . 2_777
C16 N1 Li1 Fe -28.7(2) . 2_777
C9 N1 Li1 Fe -150.94(13) . 2_777
C13 C14 Li1 N1 136.9(3) . .
C10 C14 Li1 N1 -15.12(11) . .
Li1 C14 Li1 N1 -141.36(17) 2_777 .
Fe C14 Li1 N1 -79.30(13) . .
C13 C14 Li1 C14 -81.7(3) . 2_777
C10 C14 Li1 C14 126.24(13) . 2_777
Li1 C14 Li1 C14 0.0 2_777 2_777
Fe C14 Li1 C14 62.06(15) . 2_777
C13 C14 Li1 Li1 -81.7(3) . 2_777
C10 C14 Li1 Li1 126.24(13) . 2_777
Fe C14 Li1 Li1 62.06(16) . 2_777
C13 C14 Li1 C5 18.2(4) . 2_777
C10 C14 Li1 C5 -133.85(12) . 2_777
Li1 C14 Li1 C5 99.91(16) 2_777 2_777
Fe C14 Li1 C5 161.97(8) . 2_777
C13 C14 Li1 C9 158.7(3) . .
C10 C14 Li1 C9 6.66(8) . .
Li1 C14 Li1 C9 -119.58(12) 2_777 .
Fe C14 Li1 C9 -57.52(11) . .
C13 C14 Li1 C10 152.0(4) . .
Li1 C14 Li1 C10 -126.24(13) 2_777 .
Fe C14 Li1 C10 -64.18(10) . .
C13 C14 Li1 Fe -33.1(4) . 2_777
C10 C14 Li1 Fe 174.92(16) . 2_777
Li1 C14 Li1 Fe 48.68(13) 2_777 2_777
Fe C14 Li1 Fe 110.74(16) . 2_777
C10 C9 Li1 N1 130.55(13) . .
C8 C9 Li1 N1 -114.95(13) . .
N1 C9 Li1 C14 124.12(17) . 2_777
C10 C9 Li1 C14 -105.33(14) . 2_777
C8 C9 Li1 C14 9.18(15) . 2_777
N1 C9 Li1 C14 -137.11(13) . .
C10 C9 Li1 C14 -6.56(8) . .
C8 C9 Li1 C14 107.94(10) . .
N1 C9 Li1 Li1 177.17(19) . 2_777
C10 C9 Li1 Li1 -52.28(14) . 2_777
C8 C9 Li1 Li1 62.22(15) . 2_777
N1 C9 Li1 C5 -33.10(18) . 2_777
C10 C9 Li1 C5 97.4(2) . 2_777
C8 C9 Li1 C5 -148.05(19) . 2_777
N1 C9 Li1 C10 -130.55(13) . .
C8 C9 Li1 C10 114.50(11) . .
N1 C9 Li1 Fe 61.1(2) . 2_777
C10 C9 Li1 Fe -168.4(2) . 2_777
C8 C9 Li1 Fe -53.9(3) . 2_777
C11 C10 Li1 N1 128.4(3) . .
C14 C10 Li1 N1 162.22(13) . .
C9 C10 Li1 N1 -29.00(8) . .
Fe C10 Li1 N1 -150.00(8) . .
C11 C10 Li1 C14 -103.7(3) . 2_777
C14 C10 Li1 C14 -69.88(16) . 2_777
C9 C10 Li1 C14 98.89(15) . 2_777
Fe C10 Li1 C14 -22.11(16) . 2_777
C11 C10 Li1 C14 -33.9(3) . .
C9 C10 Li1 C14 168.77(13) . .
Fe C10 Li1 C14 47.77(9) . .
C11 C10 Li1 Li1 -76.6(3) . 2_777
C14 C10 Li1 Li1 -42.76(11) . 2_777
C9 C10 Li1 Li1 126.01(14) . 2_777
Fe C10 Li1 Li1 5.01(14) . 2_777
C11 C10 Li1 C5 33.9(4) . 2_777
C14 C10 Li1 C5 67.74(16) . 2_777
C9 C10 Li1 C5 -123.48(16) . 2_777
Fe C10 Li1 C5 115.52(14) . 2_777
C11 C10 Li1 C9 157.4(3) . .
C14 C10 Li1 C9 -168.77(13) . .
Fe C10 Li1 C9 -121.00(10) . .
C11 C10 Li1 Fe -55.0(8) . 2_777
C14 C10 Li1 Fe -21.2(6) . 2_777
C9 C10 Li1 Fe 147.6(7) . 2_777
Fe C10 Li1 Fe 26.6(7) . 2_777
